data_7208860
loop_
_publ_author_name
'Hou, Gui-Ge'
'Zhao, Hui-Juan'
'Sun, Ju-Feng'
'Lin, Dong'
'Dai, Xian-Ping'
'Han, Jing-Tian'
'Zhao, Hui'

_publ_section_title
;
 Synthesis, structure and luminescence of Co-crystals with hexagonal
 channels: arranging disposition and \p--\p interactions
;
_journal_issue 3
_journal_name_full CrystEngComm
_journal_page_first 577
_journal_paper_doi 10.1039/c2ce25759a
_journal_volume 15
_journal_year 2013
_chemical_formula_sum 'C12 H10 N3 O'
_chemical_formula_weight 212.23
_chemical_name_systematic
;
?
;
_space_group_IT_number 2
_symmetry_cell_setting triclinic
_symmetry_space_group_name_Hall '-P 1'
_symmetry_space_group_name_H-M 'P -1'
_atom_sites_solution_hydrogens geom
_atom_sites_solution_primary direct
_atom_sites_solution_secondary difmap
_audit_creation_method SHELXL-97
_cell_angle_alpha 116.322(4)
_cell_angle_beta 93.538(4)
_cell_angle_gamma 108.236(4)
_cell_formula_units_Z 2
_cell_length_a 7.352(2)
_cell_length_b 9.030(3)
_cell_length_c 9.219(3)
_cell_measurement_reflns_used 1031
_cell_measurement_temperature 298(2)
_cell_measurement_theta_max 26.419
_cell_measurement_theta_min 2.536
_cell_volume 506.4(3)
_computing_cell_refinement 'Bruker SMART'
_computing_data_collection 'Bruker SMART'
_computing_data_reduction 'Bruker SAINT'
_computing_molecular_graphics 'Bruker SHELXTL'
_computing_publication_material 'Bruker SHELXTL'
_computing_structure_refinement 'SHELXL-97 (Sheldrick, 2008)'
_computing_structure_solution 'SHELXS-97 (Sheldrick, 2008)'
_diffrn_ambient_temperature 293(2)
_diffrn_measured_fraction_theta_full 0.982
_diffrn_measured_fraction_theta_max 0.982
_diffrn_measurement_device_type 'smart APEX'
_diffrn_measurement_method 'phi and omega scans'
_diffrn_radiation_monochromator graphite
_diffrn_radiation_source 'fine-focus sealed tube'
_diffrn_radiation_type MoK\a
_diffrn_radiation_wavelength 0.71073
_diffrn_reflns_av_R_equivalents 0.0149
_diffrn_reflns_av_sigmaI/netI 0.0304
_diffrn_reflns_limit_h_max 8
_diffrn_reflns_limit_h_min -8
_diffrn_reflns_limit_k_max 7
_diffrn_reflns_limit_k_min -10
_diffrn_reflns_limit_l_max 11
_diffrn_reflns_limit_l_min -10
_diffrn_reflns_number 2665
_diffrn_reflns_theta_full 25.49
_diffrn_reflns_theta_max 25.49
_diffrn_reflns_theta_min 2.54
_exptl_absorpt_coefficient_mu 0.093
_exptl_absorpt_correction_type none
_exptl_crystal_colour colourless
_exptl_crystal_density_diffrn 1.392
_exptl_crystal_density_method 'not measured'
_exptl_crystal_description plan
_exptl_crystal_F_000 222
_exptl_crystal_size_max 0.45
_exptl_crystal_size_mid 0.45
_exptl_crystal_size_min 0.05
_refine_diff_density_max 0.262
_refine_diff_density_min -0.254
_refine_diff_density_rms 0.048
_refine_ls_extinction_method none
_refine_ls_goodness_of_fit_ref 1.054
_refine_ls_hydrogen_treatment constr
_refine_ls_matrix_type full
_refine_ls_number_parameters 146
_refine_ls_number_reflns 1842
_refine_ls_number_restraints 0
_refine_ls_restrained_S_all 1.054
_refine_ls_R_factor_all 0.0758
_refine_ls_R_factor_gt 0.0660
_refine_ls_shift/su_max 0.000
_refine_ls_shift/su_mean 0.000
_refine_ls_structure_factor_coef Fsqd
_refine_ls_weighting_details 'calc w=1/[\s^2^(Fo^2^)+(0.0754P)^2^+0.3830P] where P=(Fo^2^+2Fc^2^)/3'
_refine_ls_weighting_scheme calc
_refine_ls_wR_factor_gt 0.1693
_refine_ls_wR_factor_ref 0.1780
_reflns_number_gt 1530
_reflns_number_total 1842
_reflns_threshold_expression >2sigma(I)
_cod_data_source_file c2ce25759a.txt
_cod_data_source_block 2
_cod_depositor_comments
;
The following automatic conversions were performed:

'_symmetry_cell_setting' value 'Triclinic' changed to 'triclinic'
according to /home/saulius/struct/CIF-dictionaries/cif_core.dic
dictionary named 'cif_core.dic' version 2.4.2 from 2011-04-26.

Automatic conversion script
Id: cif_fix_values 1891 2012-01-12 08:04:46Z andrius 
;
_cod_original_cell_volume 506.3(3)
_cod_original_sg_symbol_H-M P-1
_cod_database_code 7208860

loop_
_symmetry_equiv_pos_as_xyz
'x, y, z'
'-x, -y, -z'

loop_
_atom_site_label
_atom_site_type_symbol
_atom_site_fract_x
_atom_site_fract_y
_atom_site_fract_z
_atom_site_U_iso_or_equiv
_atom_site_adp_type
_atom_site_occupancy
_atom_site_symmetry_multiplicity
_atom_site_calc_flag
_atom_site_refinement_flags
C1 C 0.3366(4) 0.9502(4) 1.2918(3) 0.0513(7) Uani 1 1 d .
H1 H 0.3775 1.0242 1.4066 0.062 Uiso 1 1 calc R
C2 C 0.3172(4) 1.0267(3) 1.1949(3) 0.0429(6) Uani 1 1 d .
H2 H 0.3473 1.1490 1.2443 0.052 Uiso 1 1 calc R
C3 C 0.2531(4) 0.9223(3) 1.0250(3) 0.0460(6) Uani 1 1 d .
C4 C 0.2180(9) 0.7444(4) 0.9632(4) 0.1098(18) Uani 1 1 d .
H4 H 0.1760 0.6670 0.8489 0.132 Uiso 1 1 calc R
C5 C 0.2448(8) 0.6806(5) 1.0697(5) 0.1082(18) Uani 1 1 d .
H5 H 0.2217 0.5597 1.0235 0.130 Uiso 1 1 calc R
C6 C 0.1485(4) 0.8903(4) 0.7461(3) 0.0523(7) Uani 1 1 d .
H6 H 0.1254 0.7694 0.6996 0.063 Uiso 1 1 calc R
C7 C 0.2192(4) 0.9950(3) 0.9145(3) 0.0439(6) Uani 1 1 d .
C8 C 0.2525(8) 1.1710(4) 0.9710(4) 0.1002(16) Uani 1 1 d .
H8 H 0.3028 1.2494 1.0845 0.120 Uiso 1 1 calc R
C9 C 0.1473(4) 1.1225(4) 0.7165(4) 0.0586(8) Uani 1 1 d .
H9 H 0.1201 1.1666 0.6473 0.070 Uiso 1 1 calc R
C10 C 0.6501(4) 0.4644(3) 0.5607(3) 0.0390(6) Uani 1 1 d .
C11 C 0.4718(4) 0.4292(3) 0.6054(3) 0.0406(6) Uani 1 1 d .
H11 H 0.4524 0.3821 0.6773 0.049 Uiso 1 1 calc R
C12 C 0.3223(4) 0.4632(3) 0.5445(3) 0.0411(6) Uani 1 1 d .
H12 H 0.2025 0.4372 0.5744 0.049 Uiso 1 1 calc R
N1 N 0.3011(4) 0.7794(3) 1.2330(3) 0.0629(7) Uani 1 1 d .
N2 N 0.1106(4) 0.9506(4) 0.6449(3) 0.0614(7) Uani 1 1 d .
N3 N 0.2177(6) 1.2374(4) 0.8743(4) 0.0970(12) Uani 1 1 d .
O1 O 0.8022(3) 0.4323(3) 0.6166(3) 0.0585(6) Uani 1 1 d .
H1A H 0.7618 0.3681 0.6579 0.088 Uiso 1 1 calc R

loop_
_atom_site_aniso_label
_atom_site_aniso_U_11
_atom_site_aniso_U_22
_atom_site_aniso_U_33
_atom_site_aniso_U_23
_atom_site_aniso_U_13
_atom_site_aniso_U_12
C1 0.0633(17) 0.0560(17) 0.0393(14) 0.0248(13) 0.0087(12) 0.0269(14)
C2 0.0516(15) 0.0392(14) 0.0365(13) 0.0170(11) 0.0066(11) 0.0185(11)
C3 0.0628(16) 0.0397(14) 0.0376(13) 0.0199(11) 0.0101(12) 0.0210(12)
C4 0.243(6) 0.0453(19) 0.0381(17) 0.0176(15) 0.014(2) 0.059(3)
C5 0.226(6) 0.050(2) 0.061(2) 0.0297(18) 0.025(3) 0.065(3)
C6 0.0656(17) 0.0513(16) 0.0407(14) 0.0207(12) 0.0050(12) 0.0271(14)
C7 0.0531(15) 0.0405(14) 0.0387(13) 0.0222(11) 0.0085(11) 0.0146(11)
C8 0.190(5) 0.0399(18) 0.0464(18) 0.0174(15) -0.021(2) 0.029(2)
C9 0.0580(17) 0.068(2) 0.0610(18) 0.0480(17) 0.0075(14) 0.0138(15)
C10 0.0494(14) 0.0310(12) 0.0336(12) 0.0154(10) 0.0048(10) 0.0131(10)
C11 0.0560(15) 0.0348(13) 0.0315(12) 0.0201(10) 0.0101(10) 0.0119(11)
C12 0.0478(14) 0.0367(13) 0.0354(12) 0.0176(11) 0.0111(10) 0.0116(11)
N1 0.0933(19) 0.0629(16) 0.0555(15) 0.0385(13) 0.0211(13) 0.0426(14)
N2 0.0764(17) 0.0697(17) 0.0469(14) 0.0340(13) 0.0076(12) 0.0315(14)
N3 0.162(3) 0.0435(15) 0.0662(18) 0.0313(14) -0.0206(19) 0.0183(17)
O1 0.0580(12) 0.0710(14) 0.0679(13) 0.0492(11) 0.0146(10) 0.0280(10)

loop_
_atom_type_symbol
_atom_type_description
_atom_type_scat_dispersion_real
_atom_type_scat_dispersion_imag
_atom_type_scat_source
C C 0.0033 0.0016 'International Tables Vol C Tables 4.2.6.8 and 6.1.1.4'
H H 0.0000 0.0000 'International Tables Vol C Tables 4.2.6.8 and 6.1.1.4'
N N 0.0061 0.0033 'International Tables Vol C Tables 4.2.6.8 and 6.1.1.4'
O O 0.0106 0.0060 'International Tables Vol C Tables 4.2.6.8 and 6.1.1.4'

loop_
_geom_angle_atom_site_label_1
_geom_angle_atom_site_label_2
_geom_angle_atom_site_label_3
_geom_angle
_geom_angle_site_symmetry_1
_geom_angle_site_symmetry_3
N1 C1 C2 124.4(3) . .
N1 C1 H1 117.8 . .
C2 C1 H1 117.8 . .
C3 C2 C1 119.9(2) . .
C3 C2 H2 120.0 . .
C1 C2 H2 120.0 . .
C4 C3 C2 115.8(2) . .
C4 C3 C7 121.7(2) . .
C2 C3 C7 122.5(2) . .
C3 C4 C5 120.1(3) . .
C3 C4 H4 120.0 . .
C5 C4 H4 120.0 . .
N1 C5 C4 124.3(3) . .
N1 C5 H5 117.9 . .
C4 C5 H5 117.9 . .
N2 C6 C7 124.0(3) . .
N2 C6 H6 118.0 . .
C7 C6 H6 118.0 . .
C8 C7 C6 113.9(3) . .
C8 C7 C3 123.5(2) . .
C6 C7 C3 122.7(2) . .
N3 C8 C7 124.2(3) . .
N3 C8 H8 117.9 . .
C7 C8 H8 117.9 . .
N3 C9 N2 126.7(3) . .
N3 C9 H9 116.6 . .
N2 C9 H9 116.6 . .
O1 C10 C11 123.1(2) . .
O1 C10 C12 118.0(2) . 2_666
C11 C10 C12 118.9(2) . 2_666
C12 C11 C10 120.8(2) . .
C12 C11 H11 119.6 . .
C10 C11 H11 119.6 . .
C11 C12 C10 120.3(2) . 2_666
C11 C12 H12 119.8 . .
C10 C12 H12 119.8 2_666 .
C1 N1 C5 115.4(3) . .
C9 N2 C6 115.6(3) . .
C9 N3 C8 115.6(3) . .
C10 O1 H1A 109.5 . .

loop_
_geom_bond_atom_site_label_1
_geom_bond_atom_site_label_2
_geom_bond_distance
_geom_bond_site_symmetry_2
C1 N1 1.316(4) .
C1 C2 1.374(4) .
C1 H1 0.9300 .
C2 C3 1.373(3) .
C2 H2 0.9300 .
C3 C4 1.372(4) .
C3 C7 1.481(3) .
C4 C5 1.373(5) .
C4 H4 0.9300 .
C5 N1 1.317(4) .
C5 H5 0.9300 .
C6 N2 1.326(3) .
C6 C7 1.366(4) .
C6 H6 0.9300 .
C7 C8 1.365(4) .
C8 N3 1.328(4) .
C8 H8 0.9300 .
C9 N3 1.301(4) .
C9 N2 1.313(4) .
C9 H9 0.9300 .
C10 O1 1.365(3) .
C10 C11 1.383(4) .
C10 C12 1.383(3) 2_666
C11 C12 1.380(3) .
C11 H11 0.9300 .
C12 C10 1.383(3) 2_666
C12 H12 0.9300 .
O1 H1A 0.8200 .

loop_
_geom_hbond_atom_site_label_D
_geom_hbond_atom_site_label_H
_geom_hbond_atom_site_label_A
_geom_hbond_distance_DH
_geom_hbond_distance_HA
_geom_hbond_distance_DA
_geom_hbond_angle_DHA
_geom_hbond_site_symmetry_A
O1 H1A N1 0.82 1.96 2.780(3) 173.0 2_667

loop_
_geom_torsion_atom_site_label_1
_geom_torsion_atom_site_label_2
_geom_torsion_atom_site_label_3
_geom_torsion_atom_site_label_4
_geom_torsion
_geom_torsion_site_symmetry_1
_geom_torsion_site_symmetry_4
N1 C1 C2 C3 1.4(5) . .
C1 C2 C3 C4 -1.9(5) . .
C1 C2 C3 C7 176.7(3) . .
C2 C3 C4 C5 0.8(7) . .
C7 C3 C4 C5 -177.8(4) . .
C3 C4 C5 N1 1.0(9) . .
N2 C6 C7 C8 -1.4(5) . .
N2 C6 C7 C3 177.7(3) . .
C4 C3 C7 C8 -179.9(4) . .
C2 C3 C7 C8 1.5(5) . .
C4 C3 C7 C6 1.1(5) . .
C2 C3 C7 C6 -177.5(3) . .
C6 C7 C8 N3 1.0(7) . .
C3 C7 C8 N3 -178.0(4) . .
O1 C10 C11 C12 -179.6(2) . .
C12 C10 C11 C12 0.9(4) 2_666 .
C10 C11 C12 C10 -0.9(4) . 2_666
C2 C1 N1 C5 0.5(5) . .
C4 C5 N1 C1 -1.6(7) . .
N3 C9 N2 C6 0.7(5) . .
C7 C6 N2 C9 0.6(5) . .
N2 C9 N3 C8 -1.0(6) . .
C7 C8 N3 C9 0.1(7) . .
